data_7224251
loop_
_publ_author_name
'Zhou, Yanxu'
'Shen, Yingzhong'
'Zhao, Jing'
'Wang, Yulong'
'Peng, Ling'
'Tao, Xian'

_publ_section_title
;
 Heteroleptic lanthanide amides complexes bearing carbon-bridged
 bis(phenolate) ligands: synthesis, structure and their application in the
 polymerization of \e-caprolactone
;
_journal_name_full 'RSC Adv.'
_journal_paper_doi 10.1039/C5RA23520K
_journal_year 2016
_chemical_formula_sum 'C53 H79 La N2 O6'
_chemical_formula_weight 979.09
_chemical_name_systematic
; 
 ? 
;
_space_group_IT_number 14
_symmetry_cell_setting monoclinic
_symmetry_space_group_name_Hall '-P 2ybc'
_symmetry_space_group_name_H-M 'P 1 21/c 1'
_atom_sites_solution_hydrogens geom
_atom_sites_solution_primary direct
_atom_sites_solution_secondary difmap
_audit_creation_method SHELXL-97
_audit_update_record
;
2014-07-10 deposited with the CCDC.
2016-02-05 downloaded from the CCDC.
;
_cell_angle_alpha 90.00
_cell_angle_beta 96.50(3)
_cell_angle_gamma 90.00
_cell_formula_units_Z 4
_cell_length_a 13.629(3)
_cell_length_b 19.851(4)
_cell_length_c 19.143(4)
_cell_measurement_temperature 173(2)
_cell_volume 5145.8(19)
_computing_structure_refinement 'SHELXL-97 (Sheldrick, 1997)'
_computing_structure_solution 'SHELXS-97 (Sheldrick, 1990)'
_diffrn_ambient_temperature 173(2)
_diffrn_measured_fraction_theta_full 0.996
_diffrn_measured_fraction_theta_max 0.996
_diffrn_radiation_monochromator graphite
_diffrn_radiation_source 'fine-focus sealed tube'
_diffrn_radiation_type MoK\a
_diffrn_radiation_wavelength 0.71073
_diffrn_reflns_av_R_equivalents 0.0268
_diffrn_reflns_av_sigmaI/netI 0.0328
_diffrn_reflns_limit_h_max 16
_diffrn_reflns_limit_h_min -16
_diffrn_reflns_limit_k_max 23
_diffrn_reflns_limit_k_min -17
_diffrn_reflns_limit_l_max 19
_diffrn_reflns_limit_l_min -22
_diffrn_reflns_number 26458
_diffrn_reflns_theta_full 25.00
_diffrn_reflns_theta_max 25.00
_diffrn_reflns_theta_min 3.18
_exptl_absorpt_coefficient_mu 0.878
_exptl_absorpt_correction_T_max 0.8440
_exptl_absorpt_correction_T_min 0.8440
_exptl_absorpt_correction_type multi-scan
_exptl_absorpt_process_details sadabs
_exptl_crystal_colour Colorless
_exptl_crystal_density_diffrn 1.264
_exptl_crystal_density_method 'not measured'
_exptl_crystal_description Prism
_exptl_crystal_F_000 2064
_exptl_crystal_size_max 0.20
_exptl_crystal_size_mid 0.20
_exptl_crystal_size_min 0.20
_refine_diff_density_max 0.595
_refine_diff_density_min -0.388
_refine_diff_density_rms 0.063
_refine_ls_extinction_method none
_refine_ls_goodness_of_fit_ref 1.047
_refine_ls_hydrogen_treatment mixed
_refine_ls_matrix_type full
_refine_ls_number_parameters 710
_refine_ls_number_reflns 9034
_refine_ls_number_restraints 1126
_refine_ls_restrained_S_all 1.050
_refine_ls_R_factor_all 0.0338
_refine_ls_R_factor_gt 0.0301
_refine_ls_shift/su_max 0.000
_refine_ls_shift/su_mean 0.000
_refine_ls_structure_factor_coef Fsqd
_refine_ls_weighting_details 'calc w=1/[\s^2^(Fo^2^)+(0.0351P)^2^+3.6059P] where P=(Fo^2^+2Fc^2^)/3'
_refine_ls_weighting_scheme calc
_refine_ls_wR_factor_gt 0.0722
_refine_ls_wR_factor_ref 0.0757
_reflns_number_gt 8299
_reflns_number_total 9034
_reflns_threshold_expression >2sigma(I)
_cod_data_source_file c5ra23520k2.cif
_cod_data_source_block shelxl
_cod_depositor_comments
;
The following automatic conversions were performed:

'_symmetry_cell_setting' value 'Monoclinic' changed to 'monoclinic'
according to
/usr/data/users/saulius/crontab/automatic-downloads/rss-feeds/RSC/lib/dictionaries/cif_core.dic
dictionary named 'cif_core.dic' version 2.4.2 from 2011-04-26.

'_exptl_absorpt_correction_type' value 'Multi-scan' changed to
'multi-scan' according to
/usr/data/users/saulius/crontab/automatic-downloads/rss-feeds/RSC/lib/dictionaries/cif_core.dic
dictionary named 'cif_core.dic' version 2.4.2 from 2011-04-26.

Automatic conversion script
Id: cif_fix_values 4268 2015-11-12 08:31:59Z antanas 
;
_cod_original_sg_symbol_H-M P21/c
_cod_database_code 7224251

loop_
_symmetry_equiv_pos_as_xyz
'x, y, z'
'-x, y+1/2, -z+1/2'
'-x, -y, -z'
'x, -y-1/2, z-1/2'

loop_
_atom_site_label
_atom_site_type_symbol
_atom_site_fract_x
_atom_site_fract_y
_atom_site_fract_z
_atom_site_U_iso_or_equiv
_atom_site_adp_type
_atom_site_occupancy
_atom_site_symmetry_multiplicity
_atom_site_calc_flag
_atom_site_refinement_flags
_atom_site_disorder_assembly
_atom_site_disorder_group
C50 C 0.4890(9) 0.0860(5) -0.1652(5) 0.0489(17) Uani 0.60(3) 1 d PDU A 1
H50A H 0.5364 0.0899 -0.1998 0.073 Uiso 0.60(3) 1 calc PR A 1
H50B H 0.4216 0.0891 -0.1891 0.073 Uiso 0.60(3) 1 calc PR A 1
H50C H 0.4978 0.0426 -0.1410 0.073 Uiso 0.60(3) 1 calc PR A 1
C52 C 0.4428(7) 0.3003(5) -0.0270(5) 0.0438(16) Uani 0.60(3) 1 d PDU A 1
H52A H 0.4568 0.3028 0.0243 0.066 Uiso 0.60(3) 1 calc PR A 1
H52B H 0.3716 0.3053 -0.0404 0.066 Uiso 0.60(3) 1 calc PR A 1
H52C H 0.4779 0.3366 -0.0484 0.066 Uiso 0.60(3) 1 calc PR A 1
C50' C 0.5176(13) 0.0803(7) -0.1613(7) 0.046(2) Uani 0.40(3) 1 d PDU A 2
H50D H 0.5269 0.0961 -0.2086 0.069 Uiso 0.40(3) 1 calc PR A 2
H50E H 0.4582 0.0522 -0.1637 0.069 Uiso 0.40(3) 1 calc PR A 2
H50F H 0.5751 0.0537 -0.1424 0.069 Uiso 0.40(3) 1 calc PR A 2
C52' C 0.4236(11) 0.2853(8) -0.0151(7) 0.044(2) Uani 0.40(3) 1 d PDU A 2
H52D H 0.4533 0.2886 0.0339 0.066 Uiso 0.40(3) 1 calc PR A 2
H52E H 0.3539 0.2729 -0.0163 0.066 Uiso 0.40(3) 1 calc PR A 2
H52F H 0.4290 0.3289 -0.0384 0.066 Uiso 0.40(3) 1 calc PR A 2
C10 C 1.1432(6) 0.1538(3) 0.4001(3) 0.0469(14) Uani 0.508(5) 1 d PDU B 1
H10A H 1.0881 0.1836 0.4076 0.070 Uiso 0.508(5) 1 calc PR B 1
H10B H 1.1890 0.1775 0.3726 0.070 Uiso 0.508(5) 1 calc PR B 1
H10C H 1.1780 0.1406 0.4457 0.070 Uiso 0.508(5) 1 calc PR B 1
C11 C 1.1883(5) 0.0447(4) 0.3465(3) 0.0468(13) Uani 0.508(5) 1 d PDU B 1
H11A H 1.2244 0.0314 0.3916 0.070 Uiso 0.508(5) 1 calc PR B 1
H11B H 1.2329 0.0691 0.3186 0.070 Uiso 0.508(5) 1 calc PR B 1
H11C H 1.1632 0.0044 0.3208 0.070 Uiso 0.508(5) 1 calc PR B 1
C12 C 1.0377(5) 0.0553(4) 0.4088(3) 0.0405(13) Uani 0.508(5) 1 d PDU B 1
H12A H 1.0731 0.0531 0.4562 0.061 Uiso 0.508(5) 1 calc PR B 1
H12B H 1.0217 0.0096 0.3918 0.061 Uiso 0.508(5) 1 calc PR B 1
H12C H 0.9766 0.0811 0.4098 0.061 Uiso 0.508(5) 1 calc PR B 1
C26 C 0.6549(6) -0.0949(4) 0.3702(5) 0.0427(15) Uani 0.508(5) 1 d PDU B 1
H26A H 0.6576 -0.1195 0.4147 0.064 Uiso 0.508(5) 1 calc PR B 1
H26B H 0.7118 -0.1073 0.3459 0.064 Uiso 0.508(5) 1 calc PR B 1
H26C H 0.5938 -0.1064 0.3406 0.064 Uiso 0.508(5) 1 calc PR B 1
C27 C 0.5686(6) -0.0077(5) 0.4253(5) 0.0394(16) Uani 0.508(5) 1 d PDU B 1
H27A H 0.5751 -0.0347 0.4684 0.059 Uiso 0.508(5) 1 calc PR B 1
H27B H 0.5074 -0.0200 0.3961 0.059 Uiso 0.508(5) 1 calc PR B 1
H27C H 0.5667 0.0402 0.4375 0.059 Uiso 0.508(5) 1 calc PR B 1
C28 C 0.7537(5) -0.0030(4) 0.4326(4) 0.0400(14) Uani 0.508(5) 1 d PDU B 1
H28A H 0.7552 0.0456 0.4418 0.060 Uiso 0.508(5) 1 calc PR B 1
H28B H 0.8112 -0.0157 0.4092 0.060 Uiso 0.508(5) 1 calc PR B 1
H28C H 0.7551 -0.0275 0.4772 0.060 Uiso 0.508(5) 1 calc PR B 1
C38 C 0.8838(14) -0.0058(6) -0.0931(6) 0.051(3) Uani 0.508(5) 1 d PDU B 1
H38A H 0.9492 -0.0195 -0.1061 0.061 Uiso 0.508(5) 1 calc PR B 1
H38B H 0.8496 -0.0465 -0.0783 0.061 Uiso 0.508(5) 1 calc PR B 1
C39 C 0.8235(9) 0.0268(6) -0.1555(6) 0.051(3) Uani 0.508(5) 1 d PDU B 1
H39A H 0.8656 0.0539 -0.1838 0.061 Uiso 0.508(5) 1 calc PR B 1
H39B H 0.7868 -0.0071 -0.1860 0.061 Uiso 0.508(5) 1 calc PR B 1
C40 C 0.7551(6) 0.0705(5) -0.1194(4) 0.047(2) Uani 0.508(5) 1 d PDU B 1
H40A H 0.7405 0.1127 -0.1461 0.056 Uiso 0.508(5) 1 calc PR B 1
H40B H 0.6922 0.0467 -0.1151 0.056 Uiso 0.508(5) 1 calc PR B 1
C45 C 0.7101(15) 0.3424(6) 0.0644(8) 0.037(3) Uani 0.508(5) 1 d PDU B 1
H45A H 0.6575 0.3387 0.0244 0.045 Uiso 0.508(5) 1 calc PR B 1
H45B H 0.7695 0.3634 0.0482 0.045 Uiso 0.508(5) 1 calc PR B 1
C46 C 0.6759(12) 0.3795(10) 0.1245(7) 0.053(3) Uani 0.508(5) 1 d PDU B 1
H46A H 0.6072 0.3671 0.1311 0.063 Uiso 0.508(5) 1 calc PR B 1
H46B H 0.6798 0.4288 0.1176 0.063 Uiso 0.508(5) 1 calc PR B 1
C47 C 0.7487(10) 0.3562(5) 0.1874(7) 0.052(3) Uani 0.508(5) 1 d PDU B 1
H47A H 0.8134 0.3789 0.1878 0.062 Uiso 0.508(5) 1 calc PR B 1
H47B H 0.7221 0.3649 0.2326 0.062 Uiso 0.508(5) 1 calc PR B 1
C10' C 1.1936(5) 0.1339(4) 0.3799(3) 0.0450(14) Uani 0.492(5) 1 d PDU B 2
H10D H 1.1739 0.1814 0.3788 0.067 Uiso 0.492(5) 1 calc PR B 2
H10E H 1.2422 0.1265 0.3467 0.067 Uiso 0.492(5) 1 calc PR B 2
H10F H 1.2229 0.1221 0.4275 0.067 Uiso 0.492(5) 1 calc PR B 2
C11' C 1.1383(6) 0.0167(4) 0.3534(3) 0.0480(14) Uani 0.492(5) 1 d PDU B 2
H11D H 1.1823 0.0048 0.3956 0.072 Uiso 0.492(5) 1 calc PR B 2
H11E H 1.1739 0.0124 0.3119 0.072 Uiso 0.492(5) 1 calc PR B 2
H11F H 1.0812 -0.0136 0.3487 0.072 Uiso 0.492(5) 1 calc PR B 2
C12' C 1.0385(5) 0.0949(5) 0.4178(3) 0.0463(14) Uani 0.492(5) 1 d PDU B 2
H12D H 0.9808 0.0657 0.4075 0.069 Uiso 0.492(5) 1 calc PR B 2
H12E H 1.0167 0.1417 0.4219 0.069 Uiso 0.492(5) 1 calc PR B 2
H12F H 1.0760 0.0809 0.4621 0.069 Uiso 0.492(5) 1 calc PR B 2
C26' C 0.6263(7) -0.0947(4) 0.3558(5) 0.0403(15) Uani 0.492(5) 1 d PDU B 2
H26D H 0.6268 -0.1259 0.3956 0.061 Uiso 0.492(5) 1 calc PR B 2
H26E H 0.6733 -0.1102 0.3242 0.061 Uiso 0.492(5) 1 calc PR B 2
H26F H 0.5599 -0.0931 0.3303 0.061 Uiso 0.492(5) 1 calc PR B 2
C27' C 0.5907(7) 0.0043(6) 0.4355(5) 0.0442(17) Uani 0.492(5) 1 d PDU B 2
H27D H 0.5916 -0.0272 0.4750 0.066 Uiso 0.492(5) 1 calc PR B 2
H27E H 0.5232 0.0082 0.4120 0.066 Uiso 0.492(5) 1 calc PR B 2
H27F H 0.6137 0.0486 0.4530 0.066 Uiso 0.492(5) 1 calc PR B 2
C28' C 0.7611(6) -0.0315(5) 0.4213(4) 0.0452(15) Uani 0.492(5) 1 d PDU B 2
H28D H 0.7933 0.0124 0.4299 0.068 Uiso 0.492(5) 1 calc PR B 2
H28E H 0.7995 -0.0590 0.3916 0.068 Uiso 0.492(5) 1 calc PR B 2
H28F H 0.7575 -0.0545 0.4663 0.068 Uiso 0.492(5) 1 calc PR B 2
C38' C 0.8900(14) -0.0159(6) -0.0782(7) 0.046(3) Uani 0.492(5) 1 d PDU B 2
H38C H 0.8639 -0.0550 -0.0541 0.055 Uiso 0.492(5) 1 calc PR B 2
H38D H 0.9547 -0.0277 -0.0938 0.055 Uiso 0.492(5) 1 calc PR B 2
C39' C 0.8168(10) 0.0091(4) -0.1392(5) 0.042(2) Uani 0.492(5) 1 d PDU B 2
H39C H 0.7550 -0.0174 -0.1418 0.051 Uiso 0.492(5) 1 calc PR B 2
H39D H 0.8453 0.0040 -0.1842 0.051 Uiso 0.492(5) 1 calc PR B 2
C40' C 0.7951(6) 0.0842(4) -0.1259(4) 0.0379(19) Uani 0.492(5) 1 d PDU B 2
H40C H 0.8430 0.1142 -0.1455 0.045 Uiso 0.492(5) 1 calc PR B 2
H40D H 0.7272 0.0968 -0.1453 0.045 Uiso 0.492(5) 1 calc PR B 2
C45' C 0.6975(16) 0.3454(7) 0.0793(8) 0.041(3) Uani 0.492(5) 1 d PDU B 2
H45C H 0.6431 0.3431 0.0405 0.049 Uiso 0.492(5) 1 calc PR B 2
H45D H 0.7518 0.3722 0.0631 0.049 Uiso 0.492(5) 1 calc PR B 2
C46' C 0.6618(11) 0.3785(10) 0.1419(7) 0.044(3) Uani 0.492(5) 1 d PDU B 2
H46C H 0.6700 0.4280 0.1403 0.052 Uiso 0.492(5) 1 calc PR B 2
H46D H 0.5915 0.3678 0.1453 0.052 Uiso 0.492(5) 1 calc PR B 2
C47' C 0.7268(11) 0.3485(5) 0.2010(7) 0.050(3) Uani 0.492(5) 1 d PDU B 2
H47C H 0.6908 0.3427 0.2427 0.060 Uiso 0.492(5) 1 calc PR B 2
H47D H 0.7853 0.3774 0.2140 0.060 Uiso 0.492(5) 1 calc PR B 2
La1 La 0.724108(10) 0.163436(7) 0.035972(6) 0.02127(6) Uani 1 1 d U A .
O1 O 0.88518(12) 0.15834(8) 0.09452(8) 0.0234(4) Uani 1 1 d . . .
O2 O 0.65397(12) 0.13356(9) 0.13264(8) 0.0245(4) Uani 1 1 d . A .
O3 O 0.70530(15) -0.01109(12) 0.06341(10) 0.0462(5) Uani 1 1 d U B .
O4 O 0.80720(16) 0.08521(10) -0.04901(9) 0.0400(5) Uani 1 1 d DU . .
O5 O 0.77827(13) 0.24586(10) -0.05790(9) 0.0341(4) Uani 1 1 d . . .
O6 O 0.73217(14) 0.27826(9) 0.09762(9) 0.0346(4) Uani 1 1 d DU . .
N1 N 0.57975(17) 0.14791(12) -0.05999(11) 0.0319(5) Uani 1 1 d U . .
N2 N 0.56122(16) 0.20511(12) -0.02201(11) 0.0306(5) Uani 1 1 d U A .
C1 C 0.93900(17) 0.14301(13) 0.15550(12) 0.0211(5) Uani 1 1 d . . .
C2 C 1.02738(18) 0.17838(13) 0.18028(12) 0.0228(5) Uani 1 1 d . . .
C3 C 1.06930(18) 0.23355(13) 0.13539(12) 0.0261(6) Uani 1 1 d . . .
C4 C 0.9962(2) 0.29204(14) 0.12009(15) 0.0349(6) Uani 1 1 d . . .
H4A H 0.9334 0.2746 0.0970 0.052 Uiso 1 1 calc R . .
H4B H 1.0235 0.3247 0.0892 0.052 Uiso 1 1 calc R . .
H4C H 0.9850 0.3141 0.1643 0.052 Uiso 1 1 calc R . .
C5 C 1.0933(2) 0.20223(15) 0.06532(13) 0.0343(6) Uani 1 1 d . . .
H5A H 1.1445 0.1678 0.0750 0.051 Uiso 1 1 calc R . .
H5B H 1.1170 0.2375 0.0355 0.051 Uiso 1 1 calc R . .
H5C H 1.0335 0.1816 0.0411 0.051 Uiso 1 1 calc R . .
C6 C 1.1658(2) 0.26378(16) 0.17068(15) 0.0379(7) Uani 1 1 d . . .
H6A H 1.1538 0.2851 0.2151 0.057 Uiso 1 1 calc R . .
H6B H 1.1902 0.2976 0.1395 0.057 Uiso 1 1 calc R . .
H6C H 1.2151 0.2280 0.1800 0.057 Uiso 1 1 calc R . .
C7 C 1.07754(18) 0.16002(13) 0.24556(13) 0.0252(5) Uani 1 1 d U . .
H7 H 1.1372 0.1829 0.2613 0.030 Uiso 1 1 calc R . .
C8 C 1.04486(18) 0.11018(13) 0.28857(12) 0.0255(5) Uani 1 1 d U B .
C9 C 1.10290(19) 0.08973(14) 0.35948(12) 0.0285(6) Uani 1 1 d DU . .
C13 C 0.95891(18) 0.07645(13) 0.26313(12) 0.0234(5) Uani 1 1 d U . .
H13 H 0.9342 0.0426 0.2916 0.028 Uiso 1 1 calc R B .
C14 C 0.90745(17) 0.09003(12) 0.19774(11) 0.0196(5) Uani 1 1 d . B .
C15 C 0.81779(17) 0.04834(12) 0.16987(11) 0.0198(5) Uani 1 1 d . . .
H15 H 0.7933 0.0698 0.1239 0.024 Uiso 1 1 calc R B .
C16 C 0.73105(17) 0.05363(12) 0.21362(11) 0.0191(5) Uani 1 1 d . B .
C17 C 0.65302(17) 0.09805(12) 0.19234(11) 0.0195(5) Uani 1 1 d . . .
C18 C 0.57327(17) 0.10415(13) 0.23413(12) 0.0223(5) Uani 1 1 d . B .
C19 C 0.48267(18) 0.14867(14) 0.21115(13) 0.0280(6) Uani 1 1 d . . .
C20 C 0.5110(2) 0.22265(14) 0.20285(15) 0.0355(6) Uani 1 1 d . B .
H20A H 0.5472 0.2388 0.2468 0.053 Uiso 1 1 calc R . .
H20B H 0.4511 0.2497 0.1918 0.053 Uiso 1 1 calc R . .
H20C H 0.5528 0.2268 0.1647 0.053 Uiso 1 1 calc R . .
C21 C 0.4311(2) 0.12282(16) 0.14039(14) 0.0389(7) Uani 1 1 d . B .
H21A H 0.4774 0.1245 0.1048 0.058 Uiso 1 1 calc R . .
H21B H 0.3737 0.1513 0.1255 0.058 Uiso 1 1 calc R . .
H21C H 0.4093 0.0763 0.1459 0.058 Uiso 1 1 calc R . .
C22 C 0.4066(2) 0.14616(18) 0.26492(16) 0.0434(8) Uani 1 1 d . B .
H22A H 0.3842 0.0997 0.2697 0.065 Uiso 1 1 calc R . .
H22B H 0.3501 0.1748 0.2487 0.065 Uiso 1 1 calc R . .
H22C H 0.4374 0.1624 0.3106 0.065 Uiso 1 1 calc R . .
C23 C 0.57896(18) 0.06627(13) 0.29605(12) 0.0251(5) Uani 1 1 d U . .
H23 H 0.5275 0.0713 0.3253 0.030 Uiso 1 1 calc R B .
C24 C 0.65496(18) 0.02183(13) 0.31746(12) 0.0242(5) Uani 1 1 d U B .
C25 C 0.6572(2) -0.02118(15) 0.38435(13) 0.0332(6) Uani 1 1 d DU . .
C29 C 0.72978(18) 0.01517(12) 0.27406(12) 0.0225(5) Uani 1 1 d U . .
H29 H 0.7812 -0.0165 0.2861 0.027 Uiso 1 1 calc R B .
C30 C 0.83854(18) -0.02424(13) 0.15130(12) 0.0245(5) Uani 1 1 d U B .
C31 C 0.9135(2) -0.06387(14) 0.18493(14) 0.0334(6) Uani 1 1 d . . .
H31 H 0.9573 -0.0449 0.2219 0.040 Uiso 1 1 calc R B .
C32 C 0.9261(3) -0.13067(16) 0.16569(17) 0.0479(8) Uani 1 1 d . B .
H32 H 0.9772 -0.1572 0.1898 0.057 Uiso 1 1 calc R . .
C33 C 0.8640(3) -0.15771(16) 0.1115(2) 0.0537(10) Uani 1 1 d . . .
H33 H 0.8724 -0.2033 0.0981 0.064 Uiso 1 1 calc R B .
C34 C 0.7896(3) -0.11971(17) 0.07613(17) 0.0500(9) Uani 1 1 d U B .
H34 H 0.7474 -0.1389 0.0385 0.060 Uiso 1 1 calc R . .
C35 C 0.7765(2) -0.05315(15) 0.09578(14) 0.0356(7) Uani 1 1 d U . .
C36 C 0.6405(3) -0.0377(2) 0.00666(16) 0.0574(9) Uani 1 1 d U . .
H36A H 0.6785 -0.0499 -0.0320 0.086 Uiso 1 1 calc R B .
H36B H 0.5911 -0.0037 -0.0097 0.086 Uiso 1 1 calc R . .
H36C H 0.6074 -0.0778 0.0225 0.086 Uiso 1 1 calc R . .
C37 C 0.8962(2) 0.04530(16) -0.03348(15) 0.0419(7) Uani 1 1 d DU B .
H37A H 0.8985 0.0231 0.0130 0.050 Uiso 1 1 calc R C 1
H37B H 0.9564 0.0729 -0.0351 0.050 Uiso 1 1 calc R C 1
C41 C 0.8792(2) 0.24706(16) -0.07463(14) 0.0372(7) Uani 1 1 d . B .
H41A H 0.9104 0.2023 -0.0667 0.045 Uiso 1 1 calc R . .
H41B H 0.9186 0.2807 -0.0453 0.045 Uiso 1 1 calc R . .
C42 C 0.8720(2) 0.26620(15) -0.15154(14) 0.0366(7) Uani 1 1 d . . .
H42A H 0.8584 0.2264 -0.1823 0.044 Uiso 1 1 calc R B .
H42B H 0.9331 0.2886 -0.1631 0.044 Uiso 1 1 calc R . .
C43 C 0.7853(2) 0.31455(16) -0.15777(15) 0.0381(7) Uani 1 1 d . B .
H43A H 0.8056 0.3598 -0.1397 0.046 Uiso 1 1 calc R . .
H43B H 0.7553 0.3187 -0.2071 0.046 Uiso 1 1 calc R . .
C44 C 0.7155(2) 0.28177(16) -0.11287(14) 0.0397(7) Uani 1 1 d . B .
H44A H 0.6749 0.3161 -0.0920 0.048 Uiso 1 1 calc R . .
H44B H 0.6711 0.2500 -0.1410 0.048 Uiso 1 1 calc R . .
C48 C 0.7571(2) 0.28106(16) 0.17369(13) 0.0373(7) Uani 1 1 d DU B .
H48A H 0.8249 0.2644 0.1879 0.045 Uiso 1 1 calc R D 1
H48B H 0.7098 0.2549 0.1984 0.045 Uiso 1 1 calc R D 1
C49 C 0.5059(2) 0.14187(16) -0.11272(14) 0.0388(7) Uani 1 1 d DU A .
C51 C 0.4767(2) 0.23270(16) -0.05244(15) 0.0386(7) Uani 1 1 d DU . .
C53 C 0.4405(2) 0.19431(17) -0.10998(15) 0.0434(7) Uani 1 1 d U A .
H53 H 0.3824 0.2025 -0.1412 0.052 Uiso 1 1 calc R . .

loop_
_atom_site_aniso_label
_atom_site_aniso_U_11
_atom_site_aniso_U_22
_atom_site_aniso_U_33
_atom_site_aniso_U_23
_atom_site_aniso_U_13
_atom_site_aniso_U_12
C50 0.039(3) 0.055(3) 0.047(3) -0.009(3) -0.018(3) -0.004(3)
C52 0.034(3) 0.053(3) 0.046(3) 0.012(3) 0.011(2) 0.011(3)
C50' 0.038(4) 0.057(4) 0.038(3) -0.006(3) -0.023(3) -0.005(3)
C52' 0.036(4) 0.050(4) 0.046(4) 0.015(3) 0.003(3) 0.006(3)
C10 0.051(3) 0.051(3) 0.033(2) 0.001(2) -0.018(2) -0.001(2)
C11 0.043(3) 0.062(3) 0.033(2) 0.003(2) -0.008(2) 0.018(2)
C12 0.039(2) 0.055(3) 0.024(2) 0.012(2) -0.009(2) -0.007(3)
C26 0.044(3) 0.047(3) 0.037(3) 0.015(2) 0.001(3) 0.007(3)
C27 0.042(3) 0.047(3) 0.030(3) 0.005(2) 0.009(3) -0.006(3)
C28 0.044(3) 0.046(3) 0.030(2) 0.012(3) 0.002(2) -0.001(3)
C38 0.068(5) 0.036(5) 0.050(5) 0.008(4) 0.021(5) 0.027(4)
C39 0.061(5) 0.062(5) 0.032(5) 0.002(4) 0.012(4) 0.023(4)
C40 0.066(5) 0.052(4) 0.024(3) -0.001(3) 0.016(4) 0.013(4)
C45 0.050(5) 0.033(4) 0.031(5) -0.005(3) 0.012(4) 0.007(3)
C46 0.059(6) 0.046(4) 0.055(6) -0.018(5) 0.018(5) 0.011(4)
C47 0.070(6) 0.052(5) 0.035(5) -0.017(4) 0.008(4) -0.005(4)
C10' 0.039(3) 0.055(3) 0.036(3) 0.012(2) -0.015(2) -0.006(3)
C11' 0.055(3) 0.048(3) 0.035(2) 0.004(2) -0.016(2) 0.011(3)
C12' 0.043(3) 0.063(3) 0.030(2) 0.007(3) -0.002(2) 0.010(3)
C26' 0.043(3) 0.041(3) 0.034(3) 0.019(2) -0.006(2) -0.003(3)
C27' 0.048(3) 0.053(3) 0.031(3) 0.008(3) 0.005(3) 0.001(3)
C28' 0.047(3) 0.054(3) 0.034(3) 0.018(3) 0.002(2) 0.002(3)
C38' 0.058(5) 0.032(5) 0.049(5) 0.008(4) 0.015(4) 0.003(4)
C39' 0.065(4) 0.039(5) 0.026(4) -0.005(4) 0.019(4) -0.011(4)
C40' 0.044(4) 0.055(4) 0.016(3) 0.005(3) 0.011(3) 0.009(3)
C45' 0.057(6) 0.035(4) 0.032(6) 0.000(4) 0.013(5) 0.009(4)
C46' 0.044(4) 0.039(4) 0.052(6) -0.019(4) 0.024(4) 0.003(3)
C47' 0.076(6) 0.046(4) 0.033(5) -0.010(3) 0.023(4) -0.015(4)
La1 0.02328(9) 0.02622(10) 0.01371(8) 0.00137(5) -0.00060(6) 0.00253(6)
O1 0.0223(9) 0.0284(10) 0.0184(8) 0.0045(7) -0.0021(7) -0.0003(7)
O2 0.0269(9) 0.0265(10) 0.0197(8) 0.0050(7) 0.0017(7) 0.0038(8)
O3 0.0393(12) 0.0595(15) 0.0365(11) -0.0239(10) -0.0095(9) -0.0044(11)
O4 0.0558(13) 0.0390(12) 0.0253(9) -0.0017(8) 0.0048(9) 0.0190(10)
O5 0.0352(11) 0.0407(12) 0.0267(9) 0.0139(8) 0.0041(8) 0.0051(9)
O6 0.0481(12) 0.0286(11) 0.0257(9) -0.0014(8) -0.0018(8) 0.0040(9)
N1 0.0318(12) 0.0374(12) 0.0250(11) 0.0009(9) -0.0034(8) -0.0036(10)
N2 0.0273(10) 0.0400(13) 0.0238(10) 0.0023(9) -0.0005(8) 0.0050(10)
C1 0.0220(12) 0.0239(13) 0.0174(11) -0.0014(10) 0.0026(9) 0.0033(10)
C2 0.0202(12) 0.0279(14) 0.0205(12) -0.0003(10) 0.0024(10) 0.0002(10)
C3 0.0239(13) 0.0307(15) 0.0231(12) 0.0023(11) 0.0002(10) -0.0045(11)
C4 0.0380(16) 0.0264(15) 0.0407(16) 0.0060(12) 0.0068(13) -0.0029(12)
C5 0.0350(15) 0.0391(17) 0.0306(14) 0.0053(12) 0.0113(12) -0.0035(13)
C6 0.0315(15) 0.0442(18) 0.0374(15) 0.0077(13) 0.0009(12) -0.0127(13)
C7 0.0202(12) 0.0322(15) 0.0230(12) -0.0021(10) 0.0005(10) -0.0006(10)
C8 0.0243(12) 0.0330(14) 0.0190(11) 0.0010(10) 0.0013(10) 0.0047(11)
C9 0.0273(13) 0.0373(15) 0.0196(11) 0.0021(10) -0.0028(10) -0.0003(11)
C13 0.0248(12) 0.0257(13) 0.0200(11) 0.0020(10) 0.0040(10) 0.0015(10)
C14 0.0189(12) 0.0210(13) 0.0189(11) -0.0020(9) 0.0025(9) 0.0032(10)
C15 0.0201(12) 0.0230(13) 0.0159(11) 0.0016(9) 0.0000(9) 0.0009(10)
C16 0.0213(12) 0.0185(13) 0.0172(11) -0.0025(9) 0.0011(9) -0.0041(10)
C17 0.0217(12) 0.0225(13) 0.0135(10) -0.0019(9) -0.0019(9) -0.0035(10)
C18 0.0211(12) 0.0241(14) 0.0212(12) -0.0037(10) 0.0004(10) -0.0021(10)
C19 0.0216(13) 0.0361(16) 0.0261(13) -0.0017(11) 0.0016(10) 0.0037(11)
C20 0.0294(14) 0.0353(17) 0.0408(15) -0.0016(13) -0.0010(12) 0.0093(13)
C21 0.0275(15) 0.049(2) 0.0379(16) -0.0028(13) -0.0059(12) 0.0048(13)
C22 0.0269(15) 0.063(2) 0.0415(17) 0.0070(15) 0.0089(13) 0.0123(15)
C23 0.0232(12) 0.0333(14) 0.0194(11) -0.0019(10) 0.0043(9) -0.0038(11)
C24 0.0261(12) 0.0266(14) 0.0195(11) 0.0019(10) 0.0016(10) -0.0044(10)
C25 0.0347(14) 0.0416(16) 0.0234(12) 0.0114(11) 0.0041(11) -0.0013(12)
C29 0.0237(12) 0.0218(13) 0.0211(11) 0.0006(10) -0.0011(9) -0.0004(10)
C30 0.0300(13) 0.0242(14) 0.0211(12) -0.0017(10) 0.0104(10) -0.0021(11)
C31 0.0430(16) 0.0300(16) 0.0285(13) 0.0018(11) 0.0094(12) 0.0087(13)
C32 0.071(2) 0.0301(17) 0.0480(18) 0.0056(14) 0.0291(17) 0.0150(16)
C33 0.080(3) 0.0236(17) 0.065(2) -0.0099(15) 0.043(2) -0.0018(17)
C34 0.060(2) 0.045(2) 0.0494(18) -0.0258(15) 0.0250(16) -0.0204(17)
C35 0.0370(15) 0.0403(17) 0.0314(14) -0.0106(12) 0.0119(12) -0.0097(13)
C36 0.0548(19) 0.076(2) 0.0386(16) -0.0128(16) -0.0066(15) -0.0256(18)
C37 0.0482(18) 0.0390(18) 0.0396(16) 0.0056(13) 0.0091(14) 0.0159(14)
C41 0.0314(15) 0.0471(19) 0.0327(15) 0.0125(13) 0.0023(12) -0.0024(13)
C42 0.0365(16) 0.0427(18) 0.0308(14) 0.0112(13) 0.0041(12) 0.0045(13)
C43 0.0448(17) 0.0382(17) 0.0314(15) 0.0125(13) 0.0050(13) 0.0063(14)
C44 0.0403(17) 0.0488(19) 0.0295(14) 0.0178(13) 0.0015(12) 0.0107(14)
C48 0.0381(16) 0.0487(18) 0.0249(13) -0.0073(12) 0.0025(11) -0.0033(14)
C49 0.0365(15) 0.0474(17) 0.0298(14) 0.0055(13) -0.0079(12) -0.0111(14)
C51 0.0292(14) 0.0491(18) 0.0366(14) 0.0114(13) -0.0003(12) 0.0072(13)
C53 0.0323(15) 0.059(2) 0.0354(15) 0.0135(14) -0.0108(12) -0.0038(14)

loop_
_atom_type_symbol
_atom_type_description
_atom_type_scat_dispersion_real
_atom_type_scat_dispersion_imag
_atom_type_scat_source
C C 0.0033 0.0016 'International Tables Vol C Tables 4.2.6.8 and 6.1.1.4'
H H 0.0000 0.0000 'International Tables Vol C Tables 4.2.6.8 and 6.1.1.4'
La La -0.2871 2.4523 'International Tables Vol C Tables 4.2.6.8 and 6.1.1.4'
N N 0.0061 0.0033 'International Tables Vol C Tables 4.2.6.8 and 6.1.1.4'
O O 0.0106 0.0060 'International Tables Vol C Tables 4.2.6.8 and 6.1.1.4'

loop_
_geom_angle_atom_site_label_1
_geom_angle_atom_site_label_2
_geom_angle_atom_site_label_3
_geom_angle
C49 C50 H50A 109.5
C49 C50 H50B 109.5
C49 C50 H50C 109.5
C51 C52 H52A 109.5
C51 C52 H52B 109.5
C51 C52 H52C 109.5
C49 C50' H50D 109.5
C49 C50' H50E 109.5
H50D C50' H50E 109.5
C49 C50' H50F 109.5
H50D C50' H50F 109.5
H50E C50' H50F 109.5
C51 C52' H52D 109.5
C51 C52' H52E 109.5
H52D C52' H52E 109.5
C51 C52' H52F 109.5
H52D C52' H52F 109.5
H52E C52' H52F 109.5
C9 C10 H10A 109.5
C9 C10 H10B 109.5
C9 C10 H10C 109.5
C9 C11 H11A 109.5
C9 C11 H11B 109.5
C9 C11 H11C 109.5
C9 C12 H12A 109.5
C9 C12 H12B 109.5
C9 C12 H12C 109.5
C25 C26 H26A 109.5
C25 C26 H26B 109.5
C25 C26 H26C 109.5
C25 C27 H27A 109.5
C25 C27 H27B 109.5
C25 C27 H27C 109.5
C25 C28 H28A 109.5
C25 C28 H28B 109.5
C25 C28 H28C 109.5
C39 C38 C37 108.1(8)
C39 C38 H38A 110.1
C37 C38 H38A 110.1
C39 C38 H38B 110.1
C37 C38 H38B 110.1
H38A C38 H38B 108.4
C40 C39 C38 101.2(9)
C40 C39 H39A 111.5
C38 C39 H39A 111.5
C40 C39 H39B 111.5
C38 C39 H39B 111.5
H39A C39 H39B 109.3
O4 C40 C39 105.9(7)
O4 C40 H40A 110.5
C39 C40 H40A 110.5
O4 C40 H40B 110.5
C39 C40 H40B 110.5
H40A C40 H40B 108.7
O6 C45 C46 99.4(11)
O6 C45 H45A 111.9
C46 C45 H45A 111.9
O6 C45 H45B 111.9
C46 C45 H45B 111.9
H45A C45 H45B 109.6
C45 C46 C47 103.1(11)
C45 C46 H46A 111.1
C47 C46 H46A 111.1
C45 C46 H46B 111.1
C47 C46 H46B 111.1
H46A C46 H46B 109.1
C48 C47 C46 102.3(10)
C48 C47 H47A 111.3
C46 C47 H47A 111.3
C48 C47 H47B 111.3
C46 C47 H47B 111.3
H47A C47 H47B 109.2
C9 C10' H10D 109.5
C9 C10' H10E 109.5
H10D C10' H10E 109.5
C9 C10' H10F 109.5
H10D C10' H10F 109.5
H10E C10' H10F 109.5
C9 C11' H11D 109.5
C9 C11' H11E 109.5
H11D C11' H11E 109.5
C9 C11' H11F 109.5
H11D C11' H11F 109.5
H11E C11' H11F 109.5
C9 C12' H12D 109.5
C9 C12' H12E 109.5
H12D C12' H12E 109.5
C9 C12' H12F 109.5
H12D C12' H12F 109.5
H12E C12' H12F 109.5
C25 C26' H26D 109.5
C25 C26' H26E 109.5
H26D C26' H26E 109.5
C25 C26' H26F 109.5
H26D C26' H26F 109.5
H26E C26' H26F 109.5
C25 C27' H27D 109.5
C25 C27' H27E 109.5
H27D C27' H27E 109.5
C25 C27' H27F 109.5
H27D C27' H27F 109.5
H27E C27' H27F 109.5
C25 C28' H28D 109.5
C25 C28' H28E 109.5
H28D C28' H28E 109.5
C25 C28' H28F 109.5
H28D C28' H28F 109.5
H28E C28' H28F 109.5
C37 C38' C39' 99.4(9)
C37 C38' H38C 111.9
C39' C38' H38C 111.9
C37 C38' H38D 111.9
C39' C38' H38D 111.9
H38C C38' H38D 109.6
C38' C39' C40' 107.9(9)
C38' C39' H39C 110.1
C40' C39' H39C 110.1
C38' C39' H39D 110.1
C40' C39' H39D 110.1
H39C C39' H39D 108.4
O4 C40' C39' 100.3(6)
O4 C40' H40C 111.7
C39' C40' H40C 111.7
O4 C40' H40D 111.7
C39' C40' H40D 111.7
H40C C40' H40D 109.5
O6 C45' C46' 109.8(11)
O6 C45' H45C 109.7
C46' C45' H45C 109.7
O6 C45' H45D 109.7
C46' C45' H45D 109.7
H45C C45' H45D 108.2
C47' C46' C45' 102.4(11)
C47' C46' H46C 111.3
C45' C46' H46C 111.3
C47' C46' H46D 111.3
C45' C46' H46D 111.3
H46C C46' H46D 109.2
C46' C47' C48 104.8(10)
C46' C47' H47C 110.8
C48 C47' H47C 110.8
C46' C47' H47D 110.8
C48 C47' H47D 110.8
H47C C47' H47D 108.9
O2 La1 O1 93.27(6)
O2 La1 N2 90.78(7)
O1 La1 N2 163.19(7)
O2 La1 N1 101.23(7)
O1 La1 N1 159.94(7)
N2 La1 N1 31.79(7)
O2 La1 O6 81.73(6)
O1 La1 O6 80.20(6)
N2 La1 O6 84.27(7)
N1 La1 O6 115.34(7)
O2 La1 O5 155.88(6)
O1 La1 O5 91.93(6)
N2 La1 O5 78.04(7)
N1 La1 O5 80.48(7)
O6 La1 O5 75.98(6)
O2 La1 O4 127.68(6)
O1 La1 O4 79.82(6)
N2 La1 O4 110.29(7)
N1 La1 O4 80.35(7)
O6 La1 O4 145.11(7)
O5 La1 O4 76.43(7)
C1 O1 La1 144.46(15)
C17 O2 La1 151.76(15)
C35 O3 C36 117.7(3)
C37 O4 C40' 101.2(4)
C37 O4 C40 112.5(4)
C40' O4 C40 24.9(4)
C37 O4 La1 127.68(16)
C40' O4 La1 129.1(3)
C40 O4 La1 119.3(3)
C41 O5 C44 109.00(19)
C41 O5 La1 120.99(15)
C44 O5 La1 127.96(15)
C45 O6 C45' 14.2(10)
C45 O6 C48 114.9(7)
C45' O6 C48 103.9(7)
C45 O6 La1 125.9(7)
C45' O6 La1 135.5(8)
C48 O6 La1 119.11(16)
C49 N1 N2 107.5(2)
C49 N1 La1 177.07(19)
N2 N1 La1 72.25(12)
C51 N2 N1 107.7(2)
C51 N2 La1 175.3(2)
N1 N2 La1 75.96(13)
O1 C1 C14 119.4(2)
O1 C1 C2 122.4(2)
C14 C1 C2 118.2(2)
C7 C2 C1 118.4(2)
C7 C2 C3 120.5(2)
C1 C2 C3 121.1(2)
C6 C3 C4 107.1(2)
C6 C3 C2 112.7(2)
C4 C3 C2 111.7(2)
C6 C3 C5 106.6(2)
C4 C3 C5 109.5(2)
C2 C3 C5 109.0(2)
C3 C4 H4A 109.5
C3 C4 H4B 109.5
H4A C4 H4B 109.5
C3 C4 H4C 109.5
H4A C4 H4C 109.5
H4B C4 H4C 109.5
C3 C5 H5A 109.5
C3 C5 H5B 109.5
H5A C5 H5B 109.5
C3 C5 H5C 109.5
H5A C5 H5C 109.5
H5B C5 H5C 109.5
C3 C6 H6A 109.5
C3 C6 H6B 109.5
H6A C6 H6B 109.5
C3 C6 H6C 109.5
H6A C6 H6C 109.5
H6B C6 H6C 109.5
C8 C7 C2 123.7(2)
C8 C7 H7 118.1
C2 C7 H7 118.1
C13 C8 C7 116.7(2)
C13 C8 C9 120.6(2)
C7 C8 C9 122.7(2)
C12' C9 C11 133.6(4)
C12' C9 C12 30.8(3)
C11 C9 C12 110.5(4)
C12' C9 C10' 107.1(4)
C11 C9 C10' 76.4(4)
C12 C9 C10' 127.4(4)
C12' C9 C11' 109.7(5)
C11 C9 C11' 34.4(3)
C12 C9 C11' 80.5(4)
C10' C9 C11' 108.0(4)
C12' C9 C8 110.6(3)
C11 C9 C8 109.8(3)
C12 C9 C8 112.6(3)
C10' C9 C8 113.1(3)
C11' C9 C8 108.3(3)
C12' C9 C10 77.0(4)
C11 C9 C10 109.3(4)
C12 C9 C10 104.7(4)
C10' C9 C10 34.4(3)
C11' C9 C10 135.4(4)
C8 C9 C10 109.9(3)
C8 C13 C14 122.8(2)
C8 C13 H13 118.6
C14 C13 H13 118.6
C13 C14 C1 120.1(2)
C13 C14 C15 120.9(2)
C1 C14 C15 119.0(2)
C30 C15 C14 115.8(2)
C30 C15 C16 111.70(19)
C14 C15 C16 114.27(18)
C30 C15 H15 104.5
C14 C15 H15 104.5
C16 C15 H15 104.5
C29 C16 C17 120.4(2)
C29 C16 C15 120.2(2)
C17 C16 C15 119.4(2)
O2 C17 C16 119.7(2)
O2 C17 C18 120.9(2)
C16 C17 C18 119.4(2)
C23 C18 C17 117.2(2)
C23 C18 C19 121.1(2)
C17 C18 C19 121.7(2)
C20 C19 C18 112.1(2)
C20 C19 C22 107.2(2)
C18 C19 C22 111.6(2)
C20 C19 C21 108.9(2)
C18 C19 C21 109.3(2)
C22 C19 C21 107.6(2)
C19 C20 H20A 109.5
C19 C20 H20B 109.5
H20A C20 H20B 109.5
C19 C20 H20C 109.5
H20A C20 H20C 109.5
H20B C20 H20C 109.5
C19 C21 H21A 109.5
C19 C21 H21B 109.5
H21A C21 H21B 109.5
C19 C21 H21C 109.5
H21A C21 H21C 109.5
H21B C21 H21C 109.5
C19 C22 H22A 109.5
C19 C22 H22B 109.5
H22A C22 H22B 109.5
C19 C22 H22C 109.5
H22A C22 H22C 109.5
H22B C22 H22C 109.5
C24 C23 C18 124.1(2)
C24 C23 H23 118.0
C18 C23 H23 118.0
C23 C24 C29 117.2(2)
C23 C24 C25 122.9(2)
C29 C24 C25 119.8(2)
C26 C25 C27' 116.8(6)
C26 C25 C28' 87.3(5)
C27' C25 C28' 110.0(5)
C26 C25 C27 105.2(6)
C27' C25 C27 15.7(6)
C28' C25 C27 122.0(5)
C26 C25 C24 113.4(4)
C27' C25 C24 113.6(5)
C28' C25 C24 113.1(4)
C27 C25 C24 112.7(5)
C26 C25 C28 109.5(4)
C27' C25 C28 93.8(5)
C28' C25 C28 23.1(4)
C27 C25 C28 108.4(5)
C24 C25 C28 107.5(3)
C26 C25 C26' 16.3(4)
C27' C25 C26' 112.1(6)
C28' C25 C26' 103.4(5)
C27 C25 C26' 98.1(5)
C24 C25 C26' 104.1(4)
C28 C25 C26' 125.8(4)
C16 C29 C24 121.6(2)
C16 C29 H29 119.2
C24 C29 H29 119.2
C31 C30 C35 117.9(3)
C31 C30 C15 125.2(2)
C35 C30 C15 116.9(2)
C30 C31 C32 121.6(3)
C30 C31 H31 119.2
C32 C31 H31 119.2
C33 C32 C31 119.3(3)
C33 C32 H32 120.4
C31 C32 H32 120.4
C32 C33 C34 120.9(3)
C32 C33 H33 119.5
C34 C33 H33 119.5
C33 C34 C35 119.8(3)
C33 C34 H34 120.1
C35 C34 H34 120.1
O3 C35 C34 124.2(3)
O3 C35 C30 115.3(2)
C34 C35 C30 120.5(3)
O3 C36 H36A 109.5
O3 C36 H36B 109.5
H36A C36 H36B 109.5
O3 C36 H36C 109.5
H36A C36 H36C 109.5
H36B C36 H36C 109.5
O4 C37 C38' 109.7(7)
O4 C37 C38 101.0(6)
C38' C37 C38 13.4(9)
O4 C37 H37A 111.6
C38' C37 H37A 98.6
C38 C37 H37A 111.6
O4 C37 H37B 111.6
C38' C37 H37B 115.4
C38 C37 H37B 111.6
H37A C37 H37B 109.4
O5 C41 C42 105.1(2)
O5 C41 H41A 110.7
C42 C41 H41A 110.7
O5 C41 H41B 110.7
C42 C41 H41B 110.7
H41A C41 H41B 108.8
C41 C42 C43 101.5(2)
C41 C42 H42A 111.5
C43 C42 H42A 111.5
C41 C42 H42B 111.5
C43 C42 H42B 111.5
H42A C42 H42B 109.3
C44 C43 C42 102.7(2)
C44 C43 H43A 111.2
C42 C43 H43A 111.2
C44 C43 H43B 111.2
C42 C43 H43B 111.2
H43A C43 H43B 109.1
O5 C44 C43 105.4(2)
O5 C44 H44A 110.7
C43 C44 H44A 110.7
O5 C44 H44B 110.7
C43 C44 H44B 110.7
H44A C44 H44B 108.8
O6 C48 C47' 109.7(6)
O6 C48 C47 101.3(5)
C47' C48 C47 16.9(7)
O6 C48 H48A 111.5
C47' C48 H48A 119.0
C47 C48 H48A 111.5
O6 C48 H48B 111.5
C47' C48 H48B 94.7
C47 C48 H48B 111.5
H48A C48 H48B 109.3
N1 C49 C53 109.7(3)
N1 C49 C50 127.9(5)
C53 C49 C50 122.3(5)
N1 C49 C50' 113.6(7)
C53 C49 C50' 136.7(7)
C50 C49 C50' 15.1(5)
N2 C51 C53 109.3(3)
N2 C51 C52' 120.8(6)
C53 C51 C52' 128.0(6)
N2 C51 C52 119.8(4)
C53 C51 C52 130.4(4)
C52' C51 C52 17.9(5)
C49 C53 C51 105.8(3)
C49 C53 H53 127.1
C51 C53 H53 127.1

loop_
_geom_bond_atom_site_label_1
_geom_bond_atom_site_label_2
_geom_bond_distance
C50 C49 1.495(8)
C50 H50A 0.9800
C50 H50B 0.9800
C50 H50C 0.9800
C52 C51 1.518(7)
C52 H52A 0.9800
C52 H52B 0.9800
C52 H52C 0.9800
C50' C49 1.556(12)
C50' H50D 0.9800
C50' H50E 0.9800
C50' H50F 0.9800
C52' C51 1.498(11)
C52' H52D 0.9800
C52' H52E 0.9800
C52' H52F 0.9800
C10 C9 1.558(7)
C10 H10A 0.9800
C10 H10B 0.9800
C10 H10C 0.9800
C11 C9 1.511(6)
C11 H11A 0.9800
C11 H11B 0.9800
C11 H11C 0.9800
C12 C9 1.529(6)
C12 H12A 0.9800
C12 H12B 0.9800
C12 H12C 0.9800
C26 C25 1.487(9)
C26 H26A 0.9800
C26 H26B 0.9800
C26 H26C 0.9800
C27 C25 1.536(8)
C27 H27A 0.9800
C27 H27B 0.9800
C27 H27C 0.9800
C28 C25 1.561(7)
C28 H28A 0.9800
C28 H28B 0.9800
C28 H28C 0.9800
C38 C39 1.515(11)
C38 C37 1.523(10)
C38 H38A 0.9900
C38 H38B 0.9900
C39 C40 1.499(10)
C39 H39A 0.9900
C39 H39B 0.9900
C40 O4 1.479(8)
C40 H40A 0.9900
C40 H40B 0.9900
C45 O6 1.440(10)
C45 C46 1.486(11)
C45 H45A 0.9900
C45 H45B 0.9900
C46 C47 1.542(11)
C46 H46A 0.9900
C46 H46B 0.9900
C47 C48 1.522(10)
C47 H47A 0.9900
C47 H47B 0.9900
C10' C9 1.530(6)
C10' H10D 0.9800
C10' H10E 0.9800
C10' H10F 0.9800
C11' C9 1.536(7)
C11' H11D 0.9800
C11' H11E 0.9800
C11' H11F 0.9800
C12' C9 1.500(7)
C12' H12D 0.9800
C12' H12E 0.9800
C12' H12F 0.9800
C26' C25 1.598(9)
C26' H26D 0.9800
C26' H26E 0.9800
C26' H26F 0.9800
C27' C25 1.496(9)
C27' H27D 0.9800
C27' H27E 0.9800
C27' H27F 0.9800
C28' C25 1.524(8)
C28' H28D 0.9800
C28' H28E 0.9800
C28' H28F 0.9800
C38' C37 1.483(11)
C38' C39' 1.530(11)
C38' H38C 0.9900
C38' H38D 0.9900
C39' C40' 1.545(11)
C39' H39C 0.9900
C39' H39D 0.9900
C40' O4 1.462(7)
C40' H40C 0.9900
C40' H40D 0.9900
C45' O6 1.444(11)
C45' C46' 1.496(11)
C45' H45C 0.9900
C45' H45D 0.9900
C46' C47' 1.480(11)
C46' H46C 0.9900
C46' H46D 0.9900
C47' C48 1.513(10)
C47' H47C 0.9900
C47' H47D 0.9900
La1 O2 2.2562(16)
La1 O1 2.3512(18)
La1 N2 2.507(2)
La1 N1 2.554(2)
La1 O6 2.5634(19)
La1 O5 2.5985(18)
La1 O4 2.5995(19)
O1 C1 1.341(3)
O2 C17 1.344(3)
O3 C35 1.373(4)
O3 C36 1.421(3)
O4 C37 1.451(3)
O5 C41 1.447(3)
O5 C44 1.464(3)
O6 C48 1.458(3)
N1 C49 1.347(3)
N1 N2 1.387(3)
N2 C51 1.347(3)
C1 C14 1.423(3)
C1 C2 1.428(3)
C2 C7 1.403(3)
C2 C3 1.541(3)
C3 C6 1.531(4)
C3 C4 1.536(4)
C3 C5 1.547(4)
C4 H4A 0.9800
C4 H4B 0.9800
C4 H4C 0.9800
C5 H5A 0.9800
C5 H5B 0.9800
C5 H5C 0.9800
C6 H6A 0.9800
C6 H6B 0.9800
C6 H6C 0.9800
C7 C8 1.392(4)
C7 H7 0.9500
C8 C13 1.389(3)
C8 C9 1.546(3)
C13 C14 1.390(3)
C13 H13 0.9500
C14 C15 1.522(3)
C15 C30 1.518(3)
C15 C16 1.528(3)
C15 H15 1.0000
C16 C29 1.388(3)
C16 C17 1.406(3)
C17 C18 1.426(3)
C18 C23 1.398(3)
C18 C19 1.542(3)
C19 C20 1.531(4)
C19 C22 1.542(4)
C19 C21 1.542(4)
C20 H20A 0.9800
C20 H20B 0.9800
C20 H20C 0.9800
C21 H21A 0.9800
C21 H21B 0.9800
C21 H21C 0.9800
C22 H22A 0.9800
C22 H22B 0.9800
C22 H22C 0.9800
C23 C24 1.387(4)
C23 H23 0.9500
C24 C29 1.393(3)
C24 C25 1.536(3)
C29 H29 0.9500
C30 C31 1.389(4)
C30 C35 1.404(4)
C31 C32 1.392(4)
C31 H31 0.9500
C32 C33 1.372(5)
C32 H32 0.9500
C33 C34 1.378(5)
C33 H33 0.9500
C34 C35 1.391(4)
C34 H34 0.9500
C36 H36A 0.9800
C36 H36B 0.9800
C36 H36C 0.9800
C37 H37A 0.9900
C37 H37B 0.9900
C41 C42 1.513(4)
C41 H41A 0.9900
C41 H41B 0.9900
C42 C43 1.516(4)
C42 H42A 0.9900
C42 H42B 0.9900
C43 C44 1.501(4)
C43 H43A 0.9900
C43 H43B 0.9900
C44 H44A 0.9900
C44 H44B 0.9900
C48 H48A 0.9900
C48 H48B 0.9900
C49 C53 1.376(5)
C51 C53 1.384(4)
C53 H53 0.9500
